data_7039556
loop_
_publ_author_name
'Greer, Jamie A.'
'Blair, Victoria L.'
'Thompson, Christopher D.'
'Andrews, Philip C.'

_publ_section_title
;
 Simplifying metal-'ate' chemistry: formation and comprehensive
 characterisation of a homo-metallic amido lithiate complex.
;
_journal_issue 27
_journal_name_full 'Dalton transactions (Cambridge, England : 2003)'
_journal_page_first 10887
_journal_page_last 10890
_journal_paper_doi 10.1039/c6dt01630h
_journal_volume 45
_journal_year 2016
_chemical_formula_moiety 'C38 H56 Li2 N6'
_chemical_formula_sum 'C38 H56 Li2 N6'
_chemical_formula_weight 610.77
_chemical_name_systematic
; 
 ? 
;
_chemical_properties_physical Air-sensitive,Moisture-sensitive
_space_group_IT_number 43
_symmetry_cell_setting orthorhombic
_symmetry_space_group_name_Hall 'F 2 -2d'
_symmetry_space_group_name_H-M 'F d d 2'
_atom_sites_solution_hydrogens geom
_atom_sites_solution_primary direct
_atom_sites_solution_secondary difmap
_audit_creation_method SHELXL-97
_audit_update_record
;
2016-04-06 deposited with the CCDC.
2016-06-15 downloaded from the CCDC.
;
_cell_angle_alpha 90.00
_cell_angle_beta 90.00
_cell_angle_gamma 90.00
_cell_formula_units_Z 8
_cell_length_a 9.170(3)
_cell_length_b 24.337(9)
_cell_length_c 33.568(11)
_cell_measurement_reflns_used 3228
_cell_measurement_temperature 123(2)
_cell_measurement_theta_max 23.14
_cell_measurement_theta_min 7.59
_cell_volume 7491(4)
_computing_cell_refinement 'Bruker SAINT'
_computing_data_collection 'Bruker APEX2'
_computing_data_reduction 'Bruker SAINT'
_computing_molecular_graphics XSeed
_computing_publication_material CIF-TAB
_computing_structure_refinement 'SHELXL-97 (Sheldrick, 2014)'
_computing_structure_solution 'SHELXS-97 (Sheldrick, 2008)'
_diffrn_ambient_temperature 123(2)
_diffrn_measured_fraction_theta_full 0.998
_diffrn_measured_fraction_theta_max 0.996
_diffrn_measurement_device_type 'Bruker APEX-II CCD'
_diffrn_measurement_method '\f and \w scans'
_diffrn_radiation_monochromator graphite
_diffrn_radiation_source 'fine-focus sealed tube'
_diffrn_radiation_type MoK\a
_diffrn_radiation_wavelength 0.71073
_diffrn_reflns_av_R_equivalents 0.0376
_diffrn_reflns_av_sigmaI/netI 0.0336
_diffrn_reflns_limit_h_max 12
_diffrn_reflns_limit_h_min -11
_diffrn_reflns_limit_k_max 29
_diffrn_reflns_limit_k_min -32
_diffrn_reflns_limit_l_max 43
_diffrn_reflns_limit_l_min -36
_diffrn_reflns_number 15289
_diffrn_reflns_theta_full 27.50
_diffrn_reflns_theta_max 27.92
_diffrn_reflns_theta_min 2.07
_exptl_absorpt_coefficient_mu 0.063
_exptl_absorpt_correction_T_max 0.7456
_exptl_absorpt_correction_T_min 0.6442
_exptl_absorpt_correction_type multi-scan
_exptl_absorpt_process_details 'SADABS (Sheldrick, 2006)'
_exptl_crystal_colour orange
_exptl_crystal_density_diffrn 1.083
_exptl_crystal_density_method 'not measured'
_exptl_crystal_description block
_exptl_crystal_F_000 2656
_exptl_crystal_size_max 0.31
_exptl_crystal_size_mid 0.29
_exptl_crystal_size_min 0.24
_refine_diff_density_max 0.855
_refine_diff_density_min -0.230
_refine_diff_density_rms 0.058
_refine_ls_abs_structure_details 'Flack H D (1983), Acta Cryst. A39, 876-881'
_refine_ls_abs_structure_Flack -2(5)
_refine_ls_extinction_method none
_refine_ls_goodness_of_fit_ref 1.056
_refine_ls_hydrogen_treatment constr
_refine_ls_matrix_type full
_refine_ls_number_parameters 231
_refine_ls_number_reflns 3937
_refine_ls_number_restraints 13
_refine_ls_restrained_S_all 1.064
_refine_ls_R_factor_all 0.1087
_refine_ls_R_factor_gt 0.0837
_refine_ls_shift/su_max 0.000
_refine_ls_shift/su_mean 0.000
_refine_ls_structure_factor_coef Fsqd
_refine_ls_weighting_details 'calc w=1/[\s^2^(Fo^2^)+(0.1616P)^2^+9.5072P] where P=(Fo^2^+2Fc^2^)/3'
_refine_ls_weighting_scheme calc
_refine_ls_wR_factor_gt 0.2389
_refine_ls_wR_factor_ref 0.2657
_reflns_number_gt 2901
_reflns_number_total 3937
_reflns_threshold_expression >2sigma(I)
_cod_data_source_file c6dt01630h2.cif
_cod_data_source_block vb227jga
_cod_depositor_comments 'Adding full bibliography for 7039555--7039557.cif.'
_cod_original_cell_volume 7492(4)
_cod_original_sg_symbol_H-M Fdd2
_cod_database_code 7039556

loop_
_symmetry_equiv_pos_as_xyz
'x, y, z'
'-x, -y, z'
'-x+1/4, y+1/4, z+1/4'
'x+1/4, -y+1/4, z+1/4'
'x, y+1/2, z+1/2'
'-x, -y+1/2, z+1/2'
'-x+1/4, y+3/4, z+3/4'
'x+1/4, -y+3/4, z+3/4'
'x+1/2, y, z+1/2'
'-x+1/2, -y, z+1/2'
'-x+3/4, y+1/4, z+3/4'
'x+3/4, -y+1/4, z+3/4'
'x+1/2, y+1/2, z'
'-x+1/2, -y+1/2, z'
'-x+3/4, y+3/4, z+1/4'
'x+3/4, -y+3/4, z+1/4'

loop_
_atom_site_label
_atom_site_type_symbol
_atom_site_fract_x
_atom_site_fract_y
_atom_site_fract_z
_atom_site_U_iso_or_equiv
_atom_site_adp_type
_atom_site_occupancy
_atom_site_symmetry_multiplicity
_atom_site_calc_flag
_atom_site_refinement_flags
_atom_site_disorder_assembly
_atom_site_disorder_group
N1 N 0.5557(4) 0.07649(15) 0.29886(12) 0.0600(9) Uani 1 1 d . . .
N2 N 0.6708(3) 0.04297(13) 0.44729(10) 0.0484(8) Uani 1 1 d . . .
N3 N 0.6635(3) -0.04684(15) 0.50485(11) 0.0567(9) Uani 1 1 d . . .
C1 C 0.8292(13) 0.0085(5) 0.2485(4) 0.160(4) Uani 1 1 d . . .
H1A H 0.8930 0.0078 0.2708 0.192 Uiso 1 1 calc R . .
H1B H 0.8444 -0.0160 0.2269 0.192 Uiso 1 1 calc R . .
C2 C 0.7236(7) 0.0421(3) 0.2476(2) 0.095(2) Uani 1 1 d . . .
H2 H 0.6595 0.0429 0.2254 0.114 Uiso 1 1 calc R . .
C3 C 0.7007(6) 0.0806(3) 0.2819(2) 0.098(2) Uani 1 1 d . . .
H3A H 0.7735 0.0725 0.3029 0.118 Uiso 1 1 calc R . .
H3B H 0.7171 0.1188 0.2728 0.118 Uiso 1 1 calc R . .
C4 C 0.5210(3) 0.11616(13) 0.32554(12) 0.0442(8) Uani 1 1 d . . .
C5 C 0.6105(5) 0.15851(16) 0.33846(16) 0.0633(12) Uani 1 1 d . . .
H5 H 0.7033 0.1632 0.3264 0.076 Uiso 1 1 calc R . .
C6 C 0.5666(6) 0.19550(18) 0.36966(17) 0.0756(15) Uani 1 1 d . . .
H6 H 0.6335 0.2228 0.3784 0.091 Uiso 1 1 calc R . .
C7 C 0.4334(7) 0.1930(2) 0.38712(16) 0.0771(14) Uani 1 1 d . . .
H7 H 0.4062 0.2183 0.4073 0.093 Uiso 1 1 calc R . .
C8 C 0.3381(5) 0.15237(18) 0.37464(12) 0.0591(10) Uani 1 1 d . . .
C9 C 0.1926(7) 0.1468(3) 0.39161(14) 0.0804(18) Uani 1 1 d . . .
H9 H 0.1657 0.1706 0.4129 0.097 Uiso 1 1 calc R . .
C10 C 0.0942(6) 0.1098(3) 0.37867(19) 0.0830(17) Uani 1 1 d . . .
H10 H -0.0012 0.1089 0.3897 0.100 Uiso 1 1 calc R . .
C11 C 0.1325(5) 0.0742(2) 0.35010(18) 0.0759(16) Uani 1 1 d . . .
H11 H 0.0640 0.0472 0.3418 0.091 Uiso 1 1 calc R . .
C12 C 0.2714(4) 0.07544(15) 0.33180(14) 0.0536(10) Uani 1 1 d . . .
H12 H 0.2936 0.0503 0.3110 0.064 Uiso 1 1 calc R . .
C13 C 0.3781(4) 0.11429(13) 0.34436(11) 0.0418(7) Uani 1 1 d . . .
C14 C 0.6818(7) 0.1023(2) 0.4533(2) 0.0882(18) Uani 1 1 d . A .
H14A H 0.6985 0.1100 0.4815 0.132 Uiso 1 1 calc R . .
H14B H 0.5910 0.1199 0.4447 0.132 Uiso 1 1 calc R . .
H14C H 0.7633 0.1167 0.4376 0.132 Uiso 1 1 calc R . .
C15 C 0.6663(6) 0.0338(3) 0.40501(18) 0.0823(16) Uani 1 1 d . A .
H15A H 0.7528 0.0502 0.3926 0.123 Uiso 1 1 calc R . .
H15B H 0.5784 0.0509 0.3939 0.123 Uiso 1 1 calc R . .
H15C H 0.6647 -0.0058 0.3997 0.123 Uiso 1 1 calc R . .
C16 C 0.7932(7) 0.0281(3) 0.4743(3) 0.0424(15) Uani 0.50 1 d P A 1
H16A H 0.7821 0.0474 0.5001 0.051 Uiso 0.50 1 calc PR A 1
H16B H 0.8871 0.0394 0.4623 0.051 Uiso 0.50 1 calc PR A 1
C16' C 0.7988(8) 0.0046(5) 0.4536(3) 0.059(2) Uani 0.50 1 d PU A 2
H16C H 0.7874 -0.0287 0.4369 0.070 Uiso 0.50 1 calc PR A 2
H16D H 0.8909 0.0230 0.4460 0.070 Uiso 0.50 1 calc PR A 2
C17 C 0.7921(8) -0.0354(4) 0.4811(3) 0.0441(17) Uani 0.50 1 d P A 1
H17A H 0.7872 -0.0550 0.4553 0.053 Uiso 0.50 1 calc PR A 1
H17B H 0.8814 -0.0471 0.4953 0.053 Uiso 0.50 1 calc PR A 1
C17' C 0.8019(9) -0.0104(5) 0.4958(4) 0.058(2) Uani 0.50 1 d PU A 2
H17C H 0.8006 0.0231 0.5125 0.069 Uiso 0.50 1 calc PR A 2
H17D H 0.8919 -0.0313 0.5018 0.069 Uiso 0.50 1 calc PR A 2
C18 C 0.6531(6) -0.1060(2) 0.49728(18) 0.0822(16) Uani 1 1 d . A .
H18A H 0.6304 -0.1123 0.4691 0.123 Uiso 1 1 calc R . .
H18B H 0.5756 -0.1218 0.5138 0.123 Uiso 1 1 calc R . .
H18C H 0.7462 -0.1236 0.5038 0.123 Uiso 1 1 calc R . .
C19 C 0.6640(4) -0.0390(2) 0.54841(14) 0.0613(11) Uani 1 1 d . A .
H19A H 0.7470 -0.0587 0.5600 0.092 Uiso 1 1 calc R . .
H19B H 0.5731 -0.0534 0.5597 0.092 Uiso 1 1 calc R . .
H19C H 0.6722 0.0002 0.5545 0.092 Uiso 1 1 calc R . .
Li1 Li 0.5000 0.0000 0.2926(3) 0.057(2) Uani 1 2 d S . .
Li2 Li 0.5000 0.0000 0.4767(2) 0.0326(13) Uani 1 2 d S . .

loop_
_atom_site_aniso_label
_atom_site_aniso_U_11
_atom_site_aniso_U_22
_atom_site_aniso_U_33
_atom_site_aniso_U_23
_atom_site_aniso_U_13
_atom_site_aniso_U_12
N1 0.0532(17) 0.0584(18) 0.069(2) 0.0116(17) 0.0069(16) -0.0003(15)
N2 0.0328(14) 0.0557(17) 0.057(2) 0.0200(15) -0.0027(12) -0.0024(11)
N3 0.0366(15) 0.075(2) 0.058(2) 0.0336(18) 0.0082(13) 0.0130(13)
C1 0.198(11) 0.148(8) 0.135(9) -0.005(7) 0.054(8) -0.035(8)
C2 0.087(4) 0.095(4) 0.104(5) 0.040(4) 0.050(3) 0.033(3)
C3 0.068(3) 0.118(5) 0.110(5) 0.018(4) 0.017(3) 0.022(3)
C4 0.0425(16) 0.0355(15) 0.055(2) 0.0111(15) -0.0097(15) -0.0037(13)
C5 0.058(2) 0.0444(19) 0.087(3) 0.016(2) -0.017(2) -0.0137(17)
C6 0.102(4) 0.047(2) 0.078(4) 0.001(2) -0.041(3) -0.015(2)
C7 0.095(4) 0.075(3) 0.061(3) 0.000(2) -0.016(3) 0.016(3)
C8 0.085(3) 0.053(2) 0.039(2) 0.0124(17) -0.0066(18) 0.020(2)
C9 0.100(4) 0.101(4) 0.041(2) 0.026(2) 0.021(2) 0.052(3)
C10 0.065(3) 0.102(4) 0.082(4) 0.045(3) 0.026(3) 0.020(3)
C11 0.047(2) 0.077(3) 0.104(4) 0.044(3) 0.006(2) 0.002(2)
C12 0.0426(17) 0.0438(17) 0.074(3) 0.0186(18) -0.0034(17) 0.0004(14)
C13 0.0454(16) 0.0377(16) 0.0424(18) 0.0136(14) -0.0041(13) 0.0054(13)
C14 0.090(3) 0.073(3) 0.101(5) -0.015(3) 0.033(3) -0.041(3)
C15 0.070(3) 0.106(4) 0.071(3) -0.019(3) 0.026(3) -0.022(3)
C16 0.026(3) 0.051(4) 0.050(4) -0.002(4) -0.002(3) -0.006(3)
C16' 0.038(3) 0.077(4) 0.061(4) 0.011(4) 0.000(3) 0.007(3)
C17 0.031(3) 0.049(4) 0.053(5) 0.010(4) 0.001(3) 0.012(3)
C17' 0.040(3) 0.073(4) 0.060(4) 0.018(4) 0.003(3) 0.000(3)
C18 0.089(3) 0.083(3) 0.075(4) 0.000(3) -0.010(3) 0.042(3)
C19 0.050(2) 0.074(2) 0.061(3) 0.010(2) -0.0124(18) -0.0088(19)
Li1 0.064(5) 0.056(5) 0.051(5) 0.000 0.000 0.015(4)
Li2 0.030(3) 0.035(3) 0.032(3) 0.000 0.000 -0.001(3)

loop_
_atom_type_symbol
_atom_type_description
_atom_type_scat_dispersion_real
_atom_type_scat_dispersion_imag
_atom_type_scat_source
C C 0.0033 0.0016 'International Tables Vol C Tables 4.2.6.8 and 6.1.1.4'
H H 0.0000 0.0000 'International Tables Vol C Tables 4.2.6.8 and 6.1.1.4'
Li Li -0.0003 0.0001 'International Tables Vol C Tables 4.2.6.8 and 6.1.1.4'
N N 0.0061 0.0033 'International Tables Vol C Tables 4.2.6.8 and 6.1.1.4'

loop_
_geom_angle_atom_site_label_1
_geom_angle_atom_site_label_2
_geom_angle_atom_site_label_3
_geom_angle
_geom_angle_site_symmetry_1
_geom_angle_site_symmetry_3
C4 N1 C3 115.1(4) . .
C4 N1 Li1 133.9(4) . .
C3 N1 Li1 105.4(4) . .
C15 N2 C14 106.9(4) . .
C15 N2 C16 125.9(5) . .
C14 N2 C16 96.0(5) . .
C15 N2 C16' 93.7(5) . .
C14 N2 C16' 122.5(5) . .
C15 N2 Li2 111.2(3) . .
C14 N2 Li2 118.2(3) . .
C16 N2 Li2 98.8(4) . .
C16' N2 Li2 101.7(4) . .
C17 N3 C18 98.4(5) . .
C17 N3 C19 121.2(5) . .
C18 N3 C19 107.4(4) . .
C18 N3 C17' 124.8(6) . .
C19 N3 C17' 96.7(5) . .
C17 N3 Li2 103.2(4) . .
C18 N3 Li2 114.0(3) . .
C19 N3 Li2 112.2(3) . .
C17' N3 Li2 100.5(4) . .
C1 C2 C3 119.5(9) . .
C1 C2 Li1 108.5(5) . .
C3 C2 Li1 72.9(3) . .
N1 C3 C2 112.7(6) . .
C2 C3 Li1 75.2(4) . .
N1 C4 C5 126.7(4) . .
N1 C4 C13 118.4(3) . .
C5 C4 C13 114.8(4) . .
C4 C5 C6 121.8(4) . .
C7 C6 C5 122.6(4) . .
C6 C7 C8 118.0(5) . .
C7 C8 C13 121.3(5) . .
C7 C8 C9 121.7(5) . .
C13 C8 C9 117.0(5) . .
C10 C9 C8 123.3(5) . .
C11 C10 C9 119.2(5) . .
C10 C11 C12 122.3(5) . .
C11 C12 C13 120.2(5) . .
C8 C13 C12 117.8(4) . .
C8 C13 C4 121.4(3) . .
C12 C13 C4 120.7(3) . .
N2 C16 C17 108.9(6) . .
N2 C16 Li2 49.2(3) . .
C17 C16 Li2 75.3(4) . .
C17' C16' N2 107.7(8) . .
N3 C17 C16 106.0(6) . .
C16' C17' N3 108.1(8) . .
N1 Li1 N1 167.7(6) 2_655 .
N1 Li1 C3 152.34(16) 2_655 .
N1 Li1 C3 30.99(17) . .
N1 Li1 C3 30.99(17) 2_655 2_655
N1 Li1 C3 152.34(16) . 2_655
C3 Li1 C3 164.8(6) . 2_655
N1 Li1 C2 127.8(3) 2_655 .
N1 Li1 C2 60.3(2) . .
C3 Li1 C2 31.9(2) . .
C3 Li1 C2 134.7(4) 2_655 .
N1 Li1 C2 60.3(2) 2_655 2_655
N1 Li1 C2 127.8(3) . 2_655
C3 Li1 C2 134.7(4) . 2_655
C3 Li1 C2 31.9(2) 2_655 2_655
C2 Li1 C2 113.2(5) . 2_655
N3 Li2 N3 126.7(4) . 2_655
N3 Li2 N2 87.15(10) . .
N3 Li2 N2 117.79(13) 2_655 .
N3 Li2 N2 117.79(13) . 2_655
N3 Li2 N2 87.15(10) 2_655 2_655
N2 Li2 N2 124.7(4) . 2_655
N3 Li2 C16 124.7(2) . 2_655
N3 Li2 C16 57.11(18) 2_655 2_655
N2 Li2 C16 145.2(3) . 2_655
N2 Li2 C16 32.00(19) 2_655 2_655
N3 Li2 C16 57.11(18) . .
N3 Li2 C16 124.7(2) 2_655 .
N2 Li2 C16 32.00(19) . .
N2 Li2 C16 145.2(3) 2_655 .
C16 Li2 C16 176.7(5) 2_655 .

loop_
_geom_bond_atom_site_label_1
_geom_bond_atom_site_label_2
_geom_bond_distance
_geom_bond_site_symmetry_2
N1 C4 1.355(6) .
N1 C3 1.449(7) .
N1 Li1 1.942(4) .
N2 C15 1.437(7) .
N2 C14 1.460(6) .
N2 C16 1.488(8) .
N2 C16' 1.515(9) .
N2 Li2 2.126(5) .
N3 C17 1.451(8) .
N3 C18 1.466(7) .
N3 C19 1.475(6) .
N3 C17' 1.578(10) .
N3 Li2 2.107(4) .
C1 C2 1.268(13) .
C2 C3 1.499(11) .
C2 Li1 2.745(8) .
C3 Li1 2.714(7) .
C4 C5 1.387(5) .
C4 C13 1.456(5) .
C5 C6 1.438(8) .
C6 C7 1.356(9) .
C7 C8 1.383(8) .
C8 C13 1.424(6) .
C8 C9 1.458(8) .
C9 C10 1.347(9) .
C10 C11 1.339(9) .
C11 C12 1.414(6) .
C12 C13 1.424(5) .
C16 C17 1.562(10) .
C16 Li2 2.776(6) .
C16' C17' 1.462(13) .
Li1 N1 1.941(4) 2_655
Li1 C3 2.714(7) 2_655
Li1 C2 2.745(8) 2_655
Li2 N3 2.107(4) 2_655
Li2 N2 2.126(5) 2_655
Li2 C16 2.776(6) 2_655
